data_7012579
loop_
_publ_author_name
'Chen, Hsin-Pei'
'Liu, Yi-Hung'
'Peng, Shie-Ming'
'Liu, Shiuh-Tzung'

_publ_section_title
;
 New bulky phosphinopyridine ligands. P\sim N\sim C Tridentates in
 palladium complexes
;
_journal_issue 7
_journal_name_full 'Dalton Transactions'
_journal_page_first 1419
_journal_paper_doi 10.1039/b212169g
_journal_year 2003
_chemical_formula_sum 'C66 H94 Cl2 N2 P2 Pd2'
_chemical_formula_weight 1261.07
_chemical_name_systematic
; 
? 
;
_space_group_IT_number 2
_symmetry_cell_setting triclinic
_symmetry_space_group_name_Hall '-P 1'
_symmetry_space_group_name_H-M 'P -1'
_atom_sites_solution_hydrogens geom
_atom_sites_solution_primary direct
_atom_sites_solution_secondary difmap
_audit_creation_method SHELXL
_cell_angle_alpha 94.5540(10)
_cell_angle_beta 101.6010(10)
_cell_angle_gamma 91.3250(10)
_cell_formula_units_Z 2
_cell_length_a 11.54900(10)
_cell_length_b 16.13000(10)
_cell_length_c 17.9020(2)
_cell_measurement_temperature 295(2)
_cell_measurement_theta_max 27.5
_cell_measurement_theta_min 1
_cell_volume 3253.83(5)
_computing_cell_refinement 'Denzo-SMN & Scalepack'
_computing_data_collection 'Nonius COLLECT'
_computing_data_reduction 'Denzo-SMN & Scalepack'
_computing_molecular_graphics SHELX
_computing_publication_material SHELX
_computing_structure_refinement 'SHELXL-93 (Sheldrick, 1993)'
_computing_structure_solution 'SHELXS-86 (Sheldrick, 1990)'
_diffrn_ambient_temperature 295(2)
_diffrn_measurement_device 'Nonius KappaCCD'
_diffrn_measurement_method '\f-\w scans'
_diffrn_radiation_monochromator graphite
_diffrn_radiation_source 'fine-focus sealed tube'
_diffrn_radiation_type MoK\a
_diffrn_radiation_wavelength 0.71073
_diffrn_reflns_av_R_equivalents 0.0299
_diffrn_reflns_av_sigmaI/netI 0.0374
_diffrn_reflns_limit_h_max 14
_diffrn_reflns_limit_h_min -14
_diffrn_reflns_limit_k_max 20
_diffrn_reflns_limit_k_min -20
_diffrn_reflns_limit_l_max 23
_diffrn_reflns_limit_l_min -23
_diffrn_reflns_number 21494
_diffrn_reflns_theta_max 25.00
_diffrn_reflns_theta_min 2.16
_exptl_absorpt_coefficient_mu 0.722
_exptl_absorpt_correction_T_max 0.870
_exptl_absorpt_correction_T_min 0.761
_exptl_absorpt_correction_type multi-scan
_exptl_crystal_density_diffrn 1.287
_exptl_crystal_F_000 1320
_exptl_crystal_size_max 0.25
_exptl_crystal_size_mid 0.20
_exptl_crystal_size_min 0.15
_refine_diff_density_max 0.806
_refine_diff_density_min -0.620
_refine_diff_density_rms 0.159
_refine_ls_extinction_coef 0.0081(6)
_refine_ls_extinction_expression Fc^*^=kFc[1+0.001xFc^2^\l^3^/sin(2\q)]^-1/4^
_refine_ls_extinction_method SHELXL
_refine_ls_goodness_of_fit_all 1.186
_refine_ls_goodness_of_fit_obs 1.145
_refine_ls_matrix_type full
_refine_ls_number_parameters 668
_refine_ls_number_reflns 11384
_refine_ls_number_restraints 0
_refine_ls_restrained_S_all 1.198
_refine_ls_restrained_S_obs 1.145
_refine_ls_R_factor_all 0.0557
_refine_ls_R_factor_obs 0.0437
_refine_ls_shift/esd_max 0.084
_refine_ls_shift/esd_mean 0.008
_refine_ls_structure_factor_coef Fsqd
_refine_ls_weighting_details 'w=1/[\s^2^(Fo^2^)+(0.0727P)^2^+1.8004P] where P=(Fo^2^+2Fc^2^)/3'
_refine_ls_weighting_scheme calc
_refine_ls_wR_factor_all 0.1399
_refine_ls_wR_factor_obs 0.1219
_reflns_number_observed 9591
_reflns_number_total 11445
_reflns_observed_criterion >2sigma(I)
_cod_data_source_file b212169g.txt
_cod_data_source_block ic8246
_cod_depositor_comments
;
The following automatic conversions were performed:
'_symmetry_cell_setting' value 'Triclinic' changed to 'triclinic'
according to '/home/saulius/struct/CIF-dictionaries/cif_core.dic'
dictionary named 'cif_core.dic' version 2.4.1 from 2010-06-29.

Automatic conversion script
Id: cif_fix_enum 1527 2010-12-29 10:47:43Z saulius 

The following automatic conversions were performed:

'_refine_ls_weighting_scheme' value 'calc
w=1/[\s^2^(Fo^2^)+(0.0727P)^2^+1.8004P] where P=(Fo^2^+2Fc^2^)/3' was
changed to 'calc'. New tag '_refine_ls_weighting_details' was
created. The value of the new tag was set to
'w=1/[\s^2^(Fo^2^)+(0.0727P)^2^+1.8004P] where P=(Fo^2^+2Fc^2^)/3'.

Automatic conversion script
Id: cif_fix_values 3143 2015-03-26 13:38:13Z robertas 
;
_cod_original_sg_symbol_H-M P-1
_cod_database_code 7012579

loop_
_symmetry_equiv_pos_as_xyz
'x, y, z'
'-x, -y, -z'

loop_
_atom_site_aniso_label
_atom_site_aniso_U_11
_atom_site_aniso_U_22
_atom_site_aniso_U_33
_atom_site_aniso_U_23
_atom_site_aniso_U_13
_atom_site_aniso_U_12
Pd1 0.0358(2) 0.0331(2) 0.0450(2) -0.00077(12) 0.00392(12) -0.00068(11)
Cl1 0.0509(6) 0.0331(5) 0.0830(8) 0.0004(5) -0.0176(5) -0.0018(4)
P1 0.0347(5) 0.0326(4) 0.0397(5) -0.0022(4) 0.0075(4) 0.0000(3)
N1 0.040(2) 0.045(2) 0.058(2) 0.0007(15) 0.011(2) 0.0027(14)
C1 0.048(2) 0.059(3) 0.086(3) 0.016(2) -0.018(2) -0.013(2)
C3 0.033(2) 0.042(2) 0.049(2) 0.005(2) 0.008(2) -0.0005(15)
C4 0.033(2) 0.044(2) 0.048(2) 0.003(2) 0.003(2) 0.0003(15)
C5 0.043(2) 0.050(2) 0.045(2) 0.005(2) 0.008(2) -0.007(2)
C6 0.049(2) 0.068(3) 0.051(2) 0.013(2) -0.005(2) -0.001(2)
C7 0.043(2) 0.058(2) 0.067(3) 0.018(2) 0.001(2) 0.003(2)
C8 0.050(3) 0.085(4) 0.081(3) 0.022(3) 0.004(2) 0.020(2)
C9 0.146(9) 0.377(19) 0.347(18) 0.254(16) 0.155(11) 0.189(12)
C10 0.200(11) 0.231(12) 0.168(10) -0.010(9) -0.072(8) 0.147(10)
C11 0.121(7) 0.077(5) 0.501(25) -0.024(9) -0.094(11) 0.058(5)
C12 0.058(3) 0.064(3) 0.046(2) -0.005(2) 0.007(2) -0.011(2)
C13 0.088(4) 0.091(4) 0.062(3) -0.018(3) 0.014(3) 0.020(3)
C14 0.134(6) 0.102(5) 0.059(3) 0.006(3) 0.038(4) -0.007(4)
C15 0.085(4) 0.091(4) 0.093(4) -0.030(3) 0.016(3) -0.028(3)
C19 0.033(2) 0.048(2) 0.043(2) -0.003(2) 0.010(2) -0.0003(15)
C20 0.040(2) 0.038(2) 0.040(2) 0.0002(15) 0.006(2) -0.0057(15)
C21 0.051(2) 0.040(2) 0.055(2) 0.005(2) 0.006(2) -0.008(2)
C22 0.079(3) 0.056(3) 0.061(3) 0.017(2) 0.001(2) -0.008(2)
C23 0.102(4) 0.079(3) 0.049(3) 0.010(2) 0.021(3) -0.017(3)
C24 0.076(3) 0.074(3) 0.051(3) 0.000(2) 0.025(2) -0.005(3)
C25 0.046(2) 0.058(2) 0.047(2) -0.006(2) 0.014(2) -0.006(2)
C26 0.058(2) 0.037(2) 0.073(3) 0.008(2) 0.007(2) 0.004(2)
C27 0.190(8) 0.124(6) 0.065(4) 0.037(4) 0.035(5) -0.011(6)
C28 0.070(3) 0.069(3) 0.059(3) -0.007(2) 0.026(2) 0.015(2)
C30 0.041(2) 0.033(2) 0.040(2) -0.0033(14) 0.005(2) 0.0032(14)
C31 0.036(2) 0.046(2) 0.044(2) -0.001(2) 0.003(2) 0.001(2)
C32 0.043(2) 0.040(2) 0.057(2) -0.009(2) 0.004(2) -0.005(2)
C33 0.053(2) 0.045(2) 0.059(3) -0.014(2) 0.002(2) 0.000(2)
C34 0.056(2) 0.058(2) 0.046(2) -0.009(2) 0.013(2) 0.004(2)
C35 0.044(2) 0.044(2) 0.042(2) 0.000(2) 0.007(2) 0.002(2)
C36 0.048(2) 0.050(2) 0.061(3) -0.005(2) 0.015(2) -0.007(2)
C37 0.075(3) 0.064(3) 0.087(4) -0.035(3) 0.021(3) -0.010(2)
C38 0.068(3) 0.061(3) 0.050(2) 0.004(2) 0.019(2) -0.004(2)
Pd1A 0.0486(2) 0.0319(2) 0.0449(2) -0.00033(12) -0.00093(13) 0.00215(12)
Cl1A 0.0538(6) 0.0378(5) 0.0640(6) 0.0003(4) -0.0117(5) 0.0016(4)
P1A 0.0467(5) 0.0305(4) 0.0404(5) -0.0010(4) 0.0052(4) 0.0024(4)
N1A 0.045(2) 0.047(2) 0.048(2) -0.0079(14) 0.0080(15) 0.0030(14)
C1A 0.087(4) 0.056(3) 0.074(3) 0.001(2) -0.026(3) 0.023(3)
C3A 0.040(2) 0.037(2) 0.044(2) 0.0018(15) 0.005(2) 0.0022(15)
C4A 0.047(2) 0.040(2) 0.047(2) -0.006(2) 0.004(2) -0.003(2)
C5A 0.047(2) 0.050(2) 0.054(2) -0.006(2) 0.012(2) 0.003(2)
C6A 0.039(2) 0.065(3) 0.060(3) -0.008(2) 0.006(2) 0.000(2)
C7A 0.042(2) 0.054(2) 0.053(2) -0.005(2) 0.005(2) -0.002(2)
C8A 0.046(2) 0.078(3) 0.059(3) -0.020(2) 0.002(2) -0.004(2)
C9A 0.085(4) 0.169(7) 0.056(3) -0.034(4) 0.015(3) -0.025(4)
C10A 0.052(3) 0.132(5) 0.081(4) -0.035(4) -0.005(3) -0.005(3)
C11A 0.149(7) 0.079(4) 0.130(6) -0.043(4) -0.051(5) 0.008(4)
C12A 0.055(3) 0.077(3) 0.070(3) -0.023(2) 0.016(2) 0.011(2)
C13A 0.100(5) 0.228(10) 0.160(8) -0.135(8) 0.024(5) 0.023(6)
C14A 0.422(21) 0.262(13) 0.120(7) 0.007(8) 0.060(10) 0.284(16)
C15A 0.208(11) 0.219(12) 0.251(13) -0.125(10) 0.184(11) -0.080(9)
C19A 0.040(2) 0.048(2) 0.040(2) 0.008(2) 0.006(2) 0.001(2)
C20A 0.056(2) 0.037(2) 0.044(2) 0.002(2) 0.011(2) 0.000(2)
C21A 0.064(3) 0.042(2) 0.048(2) 0.003(2) 0.010(2) -0.008(2)
C22A 0.068(3) 0.080(3) 0.061(3) 0.004(2) 0.007(2) -0.026(3)
C23A 0.072(3) 0.110(4) 0.068(3) 0.019(3) 0.018(3) -0.022(3)
C24A 0.081(3) 0.085(3) 0.060(3) 0.013(3) 0.033(3) 0.002(3)
C25A 0.075(3) 0.044(2) 0.050(2) 0.003(2) 0.019(2) 0.001(2)
C26A 0.071(3) 0.044(2) 0.058(3) -0.013(2) 0.006(2) -0.010(2)
C27A 0.090(5) 0.237(11) 0.119(6) 0.005(7) 0.042(5) -0.070(6)
C28A 0.122(5) 0.079(4) 0.059(3) -0.021(3) 0.038(3) -0.019(3)
C30A 0.043(2) 0.041(2) 0.050(2) -0.006(2) 0.004(2) 0.004(2)
C31A 0.056(2) 0.039(2) 0.067(3) -0.002(2) 0.003(2) 0.008(2)
C32A 0.066(3) 0.045(2) 0.090(4) -0.003(2) 0.008(3) 0.014(2)
C33A 0.058(3) 0.057(3) 0.096(4) -0.011(3) 0.014(3) 0.015(2)
C34A 0.052(3) 0.082(3) 0.076(3) -0.010(3) 0.021(2) 0.008(2)
C35A 0.044(2) 0.054(2) 0.060(3) 0.000(2) 0.007(2) 0.005(2)
C36A 0.094(4) 0.042(2) 0.069(3) 0.012(2) 0.016(3) 0.016(2)
C37A 0.107(5) 0.093(4) 0.150(7) -0.025(4) 0.048(5) 0.042(4)
C38A 0.052(3) 0.071(3) 0.076(3) 0.010(2) 0.020(2) 0.001(2)

loop_
_atom_site_label
_atom_site_type_symbol
_atom_site_fract_x
_atom_site_fract_y
_atom_site_fract_z
_atom_site_U_iso_or_equiv
_atom_site_thermal_displace_type
_atom_site_occupancy
_atom_site_calc_flag
_atom_site_refinement_flags
_atom_site_disorder_group
Pd1 Pd 0.74632(2) 0.29020(2) 0.10136(2) 0.03882(12) Uani 1 d . .
Cl1 Cl 0.90818(9) 0.39009(6) 0.16381(7) 0.0604(3) Uani 1 d . .
P1 P 0.82950(8) 0.17180(5) 0.14189(5) 0.0360(2) Uani 1 d . .
N1 N 1.1549(3) 0.1435(2) 0.2515(2) 0.0480(8) Uani 1 d . .
H1A H 1.1694(3) 0.1084(2) 0.2161(2) 0.058 Uiso 1 calc R .
C1 C 0.5989(4) 0.2234(3) 0.0444(3) 0.0684(14) Uani 1 d . .
H1B H 0.5427(4) 0.2604(3) 0.0194(3) 0.103 Uiso 1 calc R .
H1C H 0.5646(4) 0.1946(3) 0.0801(3) 0.103 Uiso 1 calc R .
H1D H 0.6199(4) 0.1838(3) 0.0070(3) 0.103 Uiso 1 calc R .
C3 C 1.0656(3) 0.1943(2) 0.2362(2) 0.0410(8) Uani 1 d . .
C4 C 1.0396(3) 0.2524(2) 0.2914(2) 0.0427(8) Uani 1 d . .
H4A H 0.9779(3) 0.2881(2) 0.2786(2) 0.051 Uiso 1 calc R .
C5 C 1.1058(3) 0.2573(2) 0.3657(2) 0.0465(9) Uani 1 d . .
C6 C 1.1981(4) 0.2033(3) 0.3793(3) 0.0579(11) Uani 1 d . .
H6A H 1.2451(4) 0.2047(3) 0.4281(3) 0.069 Uiso 1 calc R .
C7 C 1.2220(4) 0.1472(3) 0.3220(3) 0.0568(11) Uani 1 d . .
C8 C 1.3218(4) 0.0872(4) 0.3350(3) 0.0722(14) Uani 1 d . .
C9 C 1.4108(9) 0.1090(9) 0.2917(8) 0.260(9) Uani 1 d . .
H9A H 1.4385(9) 0.1657(9) 0.3064(8) 0.391 Uiso 1 calc R .
H9B H 1.3765(9) 0.1028(9) 0.2380(8) 0.391 Uiso 1 calc R .
H9C H 1.4759(9) 0.0729(9) 0.3022(8) 0.391 Uiso 1 calc R .
C10 C 1.3880(10) 0.0921(7) 0.4178(6) 0.215(7) Uani 1 d . .
H10A H 1.4180(10) 0.1481(7) 0.4337(6) 0.322 Uiso 1 calc R .
H10B H 1.4526(10) 0.0552(7) 0.4222(6) 0.322 Uiso 1 calc R .
H10C H 1.3351(10) 0.0761(7) 0.4497(6) 0.322 Uiso 1 calc R .
C11 C 1.2787(9) 0.0028(5) 0.3142(9) 0.257(9) Uani 1 d . .
H11A H 1.2205(9) -0.0104(5) 0.3433(9) 0.385 Uiso 1 calc R .
H11B H 1.3431(9) -0.0338(5) 0.3246(9) 0.385 Uiso 1 calc R .
H11C H 1.2434(9) -0.0038(5) 0.2606(9) 0.385 Uiso 1 calc R .
C12 C 1.0810(4) 0.3191(3) 0.4289(2) 0.0574(11) Uani 1 d . .
C13 C 0.9752(5) 0.3718(4) 0.4018(3) 0.081(2) Uani 1 d . .
H13A H 0.9058(5) 0.3362(4) 0.3837(3) 0.122 Uiso 1 calc R .
H13B H 0.9902(5) 0.4031(4) 0.3611(3) 0.122 Uiso 1 calc R .
H13C H 0.9629(5) 0.4094(4) 0.4436(3) 0.122 Uiso 1 calc R .
C14 C 1.0557(7) 0.2718(4) 0.4953(3) 0.096(2) Uani 1 d . .
H14A H 0.9886(7) 0.2340(4) 0.4772(3) 0.145 Uiso 1 calc R .
H14B H 1.0391(7) 0.3107(4) 0.5349(3) 0.145 Uiso 1 calc R .
H14C H 1.1235(7) 0.2411(4) 0.5155(3) 0.145 Uiso 1 calc R .
C15 C 1.1870(5) 0.3795(4) 0.4565(4) 0.093(2) Uani 1 d . .
H15A H 1.1711(5) 0.4184(4) 0.4963(4) 0.139 Uiso 1 calc R .
H15B H 1.2012(5) 0.4092(4) 0.4146(4) 0.139 Uiso 1 calc R .
H15C H 1.2555(5) 0.3492(4) 0.4760(4) 0.139 Uiso 1 calc R .
C19 C 0.9953(3) 0.1859(2) 0.1554(2) 0.0416(8) Uani 1 d . .
H19A H 1.0320(3) 0.1877(2) 0.1138(2) 0.050 Uiso 1 calc R .
C20 C 0.8175(3) 0.1349(2) 0.2352(2) 0.0398(8) Uani 1 d . .
C21 C 0.8765(4) 0.0632(2) 0.2602(2) 0.0496(9) Uani 1 d . .
C22 C 0.8743(5) 0.0422(3) 0.3336(3) 0.0666(13) Uani 1 d . .
H22A H 0.9131(5) -0.0049(3) 0.3501(3) 0.080 Uiso 1 calc R .
C23 C 0.8183(5) 0.0870(4) 0.3830(3) 0.0761(15) Uani 1 d . .
C24 C 0.7590(5) 0.1549(3) 0.3572(3) 0.0658(12) Uani 1 d . .
H24A H 0.7184(5) 0.1850(3) 0.3896(3) 0.079 Uiso 1 calc R .
C25 C 0.7567(4) 0.1809(3) 0.2844(2) 0.0507(9) Uani 1 d . .
C26 C 0.9405(4) 0.0057(2) 0.2122(3) 0.0566(11) Uani 1 d . .
H26A H 0.9362(4) 0.0263(2) 0.1629(3) 0.085 Uiso 1 calc R .
H26B H 0.9039(4) -0.0492(2) 0.2060(3) 0.085 Uiso 1 calc R .
H26C H 1.0218(4) 0.0036(2) 0.2375(3) 0.085 Uiso 1 calc R .
C27 C 0.8207(8) 0.0615(5) 0.4636(4) 0.124(3) Uani 1 d . .
H27A H 0.8666(8) 0.0129(5) 0.4716(4) 0.186 Uiso 1 calc R .
H27B H 0.7414(8) 0.0494(5) 0.4695(4) 0.186 Uiso 1 calc R .
H27C H 0.8558(8) 0.1062(5) 0.5005(4) 0.186 Uiso 1 calc R .
C28 C 0.6874(4) 0.2563(3) 0.2641(3) 0.0647(12) Uani 1 d . .
H28A H 0.6922(4) 0.2685(3) 0.2132(3) 0.097 Uiso 1 calc R .
H28B H 0.7195(4) 0.3029(3) 0.2995(3) 0.097 Uiso 1 calc R .
H28C H 0.6062(4) 0.2458(3) 0.2666(3) 0.097 Uiso 1 calc R .
C30 C 0.7831(3) 0.0809(2) 0.0715(2) 0.0389(8) Uani 1 d . .
C31 C 0.6927(3) 0.0239(2) 0.0795(2) 0.0430(8) Uani 1 d . .
C32 C 0.6699(3) -0.0481(2) 0.0293(2) 0.0482(9) Uani 1 d . .
H32A H 0.6109(3) -0.0859(2) 0.0349(2) 0.058 Uiso 1 calc R .
C33 C 0.7313(4) -0.0653(3) -0.0284(3) 0.0544(10) Uani 1 d . .
C34 C 0.8097(4) -0.0044(3) -0.0404(2) 0.0540(10) Uani 1 d . .
H34A H 0.8472(4) -0.0131(3) -0.0816(2) 0.065 Uiso 1 calc R .
C35 C 0.8353(3) 0.0698(2) 0.0068(2) 0.0436(8) Uani 1 d . .
C36 C 0.6132(4) 0.0352(3) 0.1367(3) 0.0533(10) Uani 1 d . .
H36A H 0.6357(4) 0.0863(3) 0.1683(3) 0.080 Uiso 1 calc R .
H36B H 0.6209(4) -0.0106(3) 0.1682(3) 0.080 Uiso 1 calc R .
H36C H 0.5326(4) 0.0372(3) 0.1100(3) 0.080 Uiso 1 calc R .
C37 C 0.7123(5) -0.1484(3) -0.0757(3) 0.077(2) Uani 1 d . .
H37A H 0.6549(5) -0.1820(3) -0.0583(3) 0.116 Uiso 1 calc R .
H37B H 0.7857(5) -0.1763(3) -0.0701(3) 0.116 Uiso 1 calc R .
H37C H 0.6841(5) -0.1396(3) -0.1285(3) 0.116 Uiso 1 calc R .
C38 C 0.9125(4) 0.1346(3) -0.0176(3) 0.0583(11) Uani 1 d . .
H38A H 0.9237(4) 0.1823(3) 0.0191(3) 0.088 Uiso 1 calc R .
H38B H 0.8752(4) 0.1507(3) -0.0669(3) 0.088 Uiso 1 calc R .
H38C H 0.9879(4) 0.1120(3) -0.0205(3) 0.088 Uiso 1 calc R .
Pd1A Pd 0.79368(3) 0.51372(2) 0.12413(2) 0.04348(12) Uani 1 d . .
Cl1A Cl 0.65940(9) 0.41065(6) 0.04730(6) 0.0554(3) Uani 1 d . .
P1A P 0.90280(9) 0.61444(5) 0.20568(5) 0.0399(2) Uani 1 d . .
N1A N 1.1733(3) 0.5950(2) 0.3688(2) 0.0477(8) Uani 1 d . .
H1AA H 1.1408(3) 0.6251(2) 0.4001(2) 0.057 Uiso 1 calc R .
C1A C 0.6789(5) 0.6000(3) 0.0800(3) 0.078(2) Uani 1 d . .
H1AB H 0.6176(5) 0.5732(3) 0.0407(3) 0.117 Uiso 1 calc R .
H1AC H 0.7206(5) 0.6413(3) 0.0588(3) 0.117 Uiso 1 calc R .
H1AD H 0.6443(5) 0.6261(3) 0.1199(3) 0.117 Uiso 1 calc R .
C3A C 1.1078(3) 0.5557(2) 0.3055(2) 0.0409(8) Uani 1 d . .
C4A C 1.1565(3) 0.5058(2) 0.2545(2) 0.0460(9) Uani 1 d . .
H4AA H 1.1080(3) 0.4790(2) 0.2110(2) 0.055 Uiso 1 calc R .
C5A C 1.2777(4) 0.4956(3) 0.2680(2) 0.0509(9) Uani 1 d . .
C6A C 1.3441(4) 0.5382(3) 0.3339(3) 0.0561(10) Uani 1 d . .
H6AA H 1.4258(4) 0.5338(3) 0.3451(3) 0.067 Uiso 1 calc R .
C7A C 1.2900(3) 0.5868(3) 0.3827(2) 0.0509(9) Uani 1 d . .
C8A C 1.3579(4) 0.6350(3) 0.4565(3) 0.0637(12) Uani 1 d . .
C9A C 1.3145(6) 0.6034(5) 0.5245(3) 0.106(2) Uani 1 d . .
H9AA H 1.2306(6) 0.6093(5) 0.5176(3) 0.159 Uiso 1 calc R .
H9AB H 1.3534(6) 0.6353(5) 0.5706(3) 0.159 Uiso 1 calc R .
H9AC H 1.3323(6) 0.5459(5) 0.5281(3) 0.159 Uiso 1 calc R .
C10A C 1.4900(4) 0.6244(4) 0.4696(4) 0.093(2) Uani 1 d . .
H10D H 1.5198(4) 0.6438(4) 0.4275(4) 0.140 Uiso 1 calc R .
H10E H 1.5063(4) 0.5667(4) 0.4736(4) 0.140 Uiso 1 calc R .
H10F H 1.5278(4) 0.6561(4) 0.5162(4) 0.140 Uiso 1 calc R .
C11A C 1.3326(7) 0.7269(4) 0.4530(5) 0.133(3) Uani 1 d . .
H11D H 1.2487(7) 0.7337(4) 0.4448(5) 0.200 Uiso 1 calc R .
H11E H 1.3627(7) 0.7479(4) 0.4117(5) 0.200 Uiso 1 calc R .
H11F H 1.3703(7) 0.7570(4) 0.5004(5) 0.200 Uiso 1 calc R .
C12A C 1.3350(4) 0.4397(3) 0.2135(3) 0.0680(13) Uani 1 d . .
C13A C 1.2492(7) 0.4002(7) 0.1471(5) 0.171(5) Uani 1 d . .
H13D H 1.2072(7) 0.4424(7) 0.1192(5) 0.257 Uiso 1 calc R .
H13E H 1.1941(7) 0.3647(7) 0.1646(5) 0.257 Uiso 1 calc R .
H13F H 1.2905(7) 0.3676(7) 0.1144(5) 0.257 Uiso 1 calc R .
C14A C 1.3968(14) 0.3750(8) 0.2553(6) 0.263(9) Uani 1 d . .
H14D H 1.4530(14) 0.3999(8) 0.2987(6) 0.395 Uiso 1 calc R .
H14E H 1.4375(14) 0.3422(8) 0.2224(6) 0.395 Uiso 1 calc R .
H14F H 1.3408(14) 0.3400(8) 0.2725(6) 0.395 Uiso 1 calc R .
C15A C 1.4176(10) 0.4902(7) 0.1809(7) 0.216(7) Uani 1 d . .
H15D H 1.3753(10) 0.5327(7) 0.1535(7) 0.324 Uiso 1 calc R .
H15E H 1.4529(10) 0.4551(7) 0.1465(7) 0.324 Uiso 1 calc R .
H15F H 1.4783(10) 0.5157(7) 0.2214(7) 0.324 Uiso 1 calc R .
C19A C 0.9765(3) 0.5668(2) 0.2946(2) 0.0428(8) Uani 1 d . .
H19B H 0.9339(3) 0.5507(2) 0.3302(2) 0.051 Uiso 1 calc R .
C20A C 1.0318(4) 0.6718(2) 0.1862(2) 0.0456(9) Uani 1 d . .
C21A C 1.0959(4) 0.7323(2) 0.2417(2) 0.0517(10) Uani 1 d . .
C22A C 1.2041(5) 0.7625(3) 0.2309(3) 0.0712(14) Uani 1 d . .
H22B H 1.2463(5) 0.8024(3) 0.2672(3) 0.085 Uiso 1 calc R .
C23A C 1.2519(5) 0.7364(4) 0.1692(3) 0.083(2) Uani 1 d . .
C24A C 1.1865(5) 0.6824(3) 0.1144(3) 0.0724(14) Uani 1 d . .
H24B H 1.2159(5) 0.6670(3) 0.0709(3) 0.087 Uiso 1 calc R .
C25A C 1.0768(4) 0.6489(3) 0.1204(2) 0.0554(10) Uani 1 d . .
C26A C 1.0563(4) 0.7678(3) 0.3127(3) 0.0597(11) Uani 1 d . .
H26D H 0.9808(4) 0.7429(3) 0.3146(3) 0.090 Uiso 1 calc R .
H26E H 1.0498(4) 0.8270(3) 0.3114(3) 0.090 Uiso 1 calc R .
H26F H 1.1132(4) 0.7562(3) 0.3572(3) 0.090 Uiso 1 calc R .
C27A C 1.3741(6) 0.7695(6) 0.1617(5) 0.148(4) Uani 1 d . .
H27D H 1.4071(6) 0.8069(6) 0.2056(5) 0.221 Uiso 1 calc R .
H27E H 1.3666(6) 0.7985(6) 0.1163(5) 0.221 Uiso 1 calc R .
H27F H 1.4252(6) 0.7238(6) 0.1585(5) 0.221 Uiso 1 calc R .
C28A C 1.0145(6) 0.5899(3) 0.0554(3) 0.086(2) Uani 1 d . .
H28D H 0.9404(6) 0.5710(3) 0.0659(3) 0.129 Uiso 1 calc R .
H28E H 1.0627(6) 0.5431(3) 0.0495(3) 0.129 Uiso 1 calc R .
H28F H 1.0003(6) 0.6178(3) 0.0092(3) 0.129 Uiso 1 calc R .
C30A C 0.8054(3) 0.6920(2) 0.2369(2) 0.0460(9) Uani 1 d . .
C31A C 0.7934(4) 0.7698(2) 0.2059(3) 0.0552(10) Uani 1 d . .
C32A C 0.7264(4) 0.8296(3) 0.2361(3) 0.0683(13) Uani 1 d . .
H32B H 0.7190(4) 0.8809(3) 0.2156(3) 0.082 Uiso 1 calc R .
C33A C 0.6711(4) 0.8151(3) 0.2950(3) 0.0711(14) Uani 1 d . .
C34A C 0.6741(4) 0.7370(3) 0.3195(3) 0.0696(13) Uani 1 d . .
H34B H 0.6321(4) 0.7258(3) 0.3570(3) 0.083 Uiso 1 calc R .
C35A C 0.7375(4) 0.6728(3) 0.2907(3) 0.0532(10) Uani 1 d . .
C36A C 0.8458(5) 0.7925(3) 0.1391(3) 0.0677(13) Uani 1 d . .
H36D H 0.8899(5) 0.7470(3) 0.1231(3) 0.102 Uiso 1 calc R .
H36E H 0.8975(5) 0.8410(3) 0.1542(3) 0.102 Uiso 1 calc R .
H36F H 0.7834(5) 0.8039(3) 0.0974(3) 0.102 Uiso 1 calc R .
C37A C 0.6037(6) 0.8835(4) 0.3304(5) 0.115(2) Uani 1 d . .
H37D H 0.6110(6) 0.9339(4) 0.3064(5) 0.172 Uiso 1 calc R .
H37E H 0.6363(6) 0.8929(4) 0.3842(5) 0.172 Uiso 1 calc R .
H37F H 0.5217(6) 0.8663(4) 0.3228(5) 0.172 Uiso 1 calc R .
C38A C 0.7221(4) 0.5864(3) 0.3148(3) 0.0651(12) Uani 1 d . .
H38D H 0.6722(4) 0.5879(3) 0.3518(3) 0.098 Uiso 1 calc R .
H38E H 0.7979(4) 0.5665(3) 0.3371(3) 0.098 Uiso 1 calc R .
H38F H 0.6863(4) 0.5498(3) 0.2709(3) 0.098 Uiso 1 calc R .

loop_
_atom_type_symbol
_atom_type_description
_atom_type_scat_dispersion_real
_atom_type_scat_dispersion_imag
_atom_type_scat_source
C C 0.0033 0.0016 'International Tables Vol C Tables 4.2.6.8 and 6.1.1.4'
H H 0.0000 0.0000 'International Tables Vol C Tables 4.2.6.8 and 6.1.1.4'
N N 0.0061 0.0033 'International Tables Vol C Tables 4.2.6.8 and 6.1.1.4'
P P 0.1023 0.0942 'International Tables Vol C Tables 4.2.6.8 and 6.1.1.4'
Cl Cl 0.1484 0.1585 'International Tables Vol C Tables 4.2.6.8 and 6.1.1.4'
Pd Pd -0.9988 1.0072 'International Tables Vol C Tables 4.2.6.8 and 6.1.1.4'

loop_
_geom_angle_atom_site_label_1
_geom_angle_atom_site_label_2
_geom_angle_atom_site_label_3
_geom_angle
_geom_angle_site_symmetry_1
_geom_angle_site_symmetry_3
_geom_angle_publ_flag
C1 Pd1 P1 90.21(13) . . ?
C1 Pd1 Cl1A 87.74(13) . . ?
P1 Pd1 Cl1A 174.93(4) . . ?
C1 Pd1 Cl1 171.17(13) . . ?
P1 Pd1 Cl1 98.61(3) . . ?
Cl1A Pd1 Cl1 83.51(3) . . ?
Pd1 Cl1 Pd1A 93.63(3) . . ?
C20 P1 C30 105.1(2) . . ?
C20 P1 C19 100.3(2) . . ?
C30 P1 C19 107.3(2) . . ?
C20 P1 Pd1 121.88(12) . . ?
C30 P1 Pd1 112.39(12) . . ?
C19 P1 Pd1 108.53(12) . . ?
C3 N1 C7 119.7(4) . . ?
N1 C3 C4 122.1(3) . . ?
N1 C3 C19 116.1(3) . . ?
C4 C3 C19 121.8(3) . . ?
C5 C4 C3 120.0(3) . . ?
C6 C5 C4 116.2(4) . . ?
C6 C5 C12 121.3(4) . . ?
C4 C5 C12 122.5(4) . . ?
C5 C6 C7 121.8(4) . . ?
N1 C7 C6 120.2(4) . . ?
N1 C7 C8 116.7(4) . . ?
C6 C7 C8 123.1(4) . . ?
C11 C8 C9 110.7(10) . . ?
C11 C8 C7 111.3(5) . . ?
C9 C8 C7 109.6(5) . . ?
C11 C8 C10 107.3(8) . . ?
C9 C8 C10 104.8(8) . . ?
C7 C8 C10 112.9(5) . . ?
C15 C12 C5 109.7(4) . . ?
C15 C12 C13 106.4(5) . . ?
C5 C12 C13 112.7(4) . . ?
C15 C12 C14 110.3(5) . . ?
C5 C12 C14 109.5(4) . . ?
C13 C12 C14 108.2(5) . . ?
C3 C19 P1 117.3(3) . . ?
C25 C20 C21 119.3(4) . . ?
C25 C20 P1 120.5(3) . . ?
C21 C20 P1 120.0(3) . . ?
C22 C21 C20 118.0(4) . . ?
C22 C21 C26 116.9(4) . . ?
C20 C21 C26 125.0(4) . . ?
C23 C22 C21 123.7(5) . . ?
C24 C23 C22 117.5(4) . . ?
C24 C23 C27 121.3(6) . . ?
C22 C23 C27 121.2(6) . . ?
C23 C24 C25 122.8(5) . . ?
C24 C25 C20 118.6(4) . . ?
C24 C25 C28 116.7(4) . . ?
C20 C25 C28 124.7(4) . . ?
C31 C30 C35 119.0(3) . . ?
C31 C30 P1 121.3(3) . . ?
C35 C30 P1 119.6(3) . . ?
C32 C31 C30 118.7(3) . . ?
C32 C31 C36 115.8(3) . . ?
C30 C31 C36 125.5(3) . . ?
C33 C32 C31 122.6(4) . . ?
C34 C33 C32 117.4(4) . . ?
C34 C33 C37 122.2(4) . . ?
C32 C33 C37 120.4(4) . . ?
C33 C34 C35 122.8(4) . . ?
C34 C35 C30 118.5(4) . . ?
C34 C35 C38 117.2(4) . . ?
C30 C35 C38 124.3(3) . . ?
C1A Pd1A P1A 90.28(14) . . ?
C1A Pd1A Cl1A 86.92(15) . . ?
P1A Pd1A Cl1A 172.71(4) . . ?
C1A Pd1A Cl1 169.88(15) . . ?
P1A Pd1A Cl1 99.75(3) . . ?
Cl1A Pd1A Cl1 82.96(3) . . ?
Pd1 Cl1A Pd1A 98.10(4) . . ?
C30A P1A C20A 107.0(2) . . ?
C30A P1A C19A 105.8(2) . . ?
C20A P1A C19A 99.1(2) . . ?
C30A P1A Pd1A 109.82(13) . . ?
C20A P1A Pd1A 124.66(13) . . ?
C19A P1A Pd1A 108.72(12) . . ?
C7A N1A C3A 118.7(3) . . ?
N1A C3A C4A 122.3(3) . . ?
N1A C3A C19A 115.6(3) . . ?
C4A C3A C19A 122.0(3) . . ?
C3A C4A C5A 120.0(3) . . ?
C6A C5A C4A 116.5(4) . . ?
C6A C5A C12A 121.9(4) . . ?
C4A C5A C12A 121.6(4) . . ?
C7A C6A C5A 120.7(4) . . ?
N1A C7A C6A 121.7(4) . . ?
N1A C7A C8A 114.9(4) . . ?
C6A C7A C8A 123.3(4) . . ?
C10A C8A C9A 107.7(5) . . ?
C10A C8A C11A 109.4(5) . . ?
C9A C8A C11A 108.8(6) . . ?
C10A C8A C7A 113.2(4) . . ?
C9A C8A C7A 108.9(4) . . ?
C11A C8A C7A 108.9(4) . . ?
C14A C12A C13A 108.6(8) . . ?
C14A C12A C15A 110.6(9) . . ?
C13A C12A C15A 105.4(8) . . ?
C14A C12A C5A 109.1(5) . . ?
C13A C12A C5A 113.4(4) . . ?
C15A C12A C5A 109.7(5) . . ?
C3A C19A P1A 117.1(3) . . ?
C25A C20A C21A 118.8(4) . . ?
C25A C20A P1A 120.4(3) . . ?
C21A C20A P1A 120.4(3) . . ?
C22A C21A C20A 118.3(4) . . ?
C22A C21A C26A 116.3(4) . . ?
C20A C21A C26A 125.5(4) . . ?
C23A C22A C21A 123.1(5) . . ?
C24A C23A C22A 117.9(5) . . ?
C24A C23A C27A 121.1(6) . . ?
C22A C23A C27A 120.9(6) . . ?
C23A C24A C25A 122.8(5) . . ?
C24A C25A C20A 118.9(4) . . ?
C24A C25A C28A 116.9(4) . . ?
C20A C25A C28A 124.2(4) . . ?
C35A C30A C31A 119.1(4) . . ?
C35A C30A P1A 119.6(3) . . ?
C31A C30A P1A 121.3(3) . . ?
C32A C31A C30A 119.3(4) . . ?
C32A C31A C36A 116.7(4) . . ?
C30A C31A C36A 124.0(4) . . ?
C33A C32A C31A 122.0(5) . . ?
C34A C33A C32A 118.1(4) . . ?
C34A C33A C37A 120.8(6) . . ?
C32A C33A C37A 121.1(5) . . ?
C33A C34A C35A 123.2(5) . . ?
C30A C35A C34A 117.7(4) . . ?
C30A C35A C38A 123.8(4) . . ?
C34A C35A C38A 118.4(4) . . ?

loop_
_geom_bond_atom_site_label_1
_geom_bond_atom_site_label_2
_geom_bond_distance
_geom_bond_site_symmetry_2
_geom_bond_publ_flag
Pd1 C1 2.034(4) . ?
Pd1 P1 2.2630(9) . ?
Pd1 Cl1A 2.3911(10) . ?
Pd1 Cl1 2.4647(10) . ?
Cl1 Pd1A 2.4897(10) . ?
P1 C20 1.846(4) . ?
P1 C30 1.851(3) . ?
P1 C19 1.887(4) . ?
N1 C3 1.331(5) . ?
N1 C7 1.338(5) . ?
C3 C4 1.390(5) . ?
C3 C19 1.504(5) . ?
C4 C5 1.390(5) . ?
C5 C6 1.388(6) . ?
C5 C12 1.523(6) . ?
C6 C7 1.387(7) . ?
C7 C8 1.516(6) . ?
C8 C11 1.432(10) . ?
C8 C9 1.459(11) . ?
C8 C10 1.519(10) . ?
C12 C15 1.523(7) . ?
C12 C13 1.526(7) . ?
C12 C14 1.534(7) . ?
C20 C25 1.411(5) . ?
C20 C21 1.414(5) . ?
C21 C22 1.387(6) . ?
C21 C26 1.518(6) . ?
C22 C23 1.370(7) . ?
C23 C24 1.367(8) . ?
C23 C27 1.526(7) . ?
C24 C25 1.397(6) . ?
C25 C28 1.500(6) . ?
C30 C31 1.410(5) . ?
C30 C35 1.411(5) . ?
C31 C32 1.397(5) . ?
C31 C36 1.510(5) . ?
C32 C33 1.380(6) . ?
C33 C34 1.379(6) . ?
C33 C37 1.514(6) . ?
C34 C35 1.398(5) . ?
C35 C38 1.505(6) . ?
Pd1A C1A 2.039(4) . ?
Pd1A P1A 2.2689(10) . ?
Pd1A Cl1A 2.3916(10) . ?
P1A C30A 1.831(4) . ?
P1A C20A 1.842(4) . ?
P1A C19A 1.878(4) . ?
N1A C7A 1.332(5) . ?
N1A C3A 1.332(5) . ?
C3A C4A 1.383(5) . ?
C3A C19A 1.506(5) . ?
C4A C5A 1.387(5) . ?
C5A C6A 1.390(6) . ?
C5A C12A 1.533(6) . ?
C6A C7A 1.379(6) . ?
C7A C8A 1.535(6) . ?
C8A C10A 1.512(7) . ?
C8A C9A 1.525(8) . ?
C8A C11A 1.522(8) . ?
C12A C14A 1.451(10) . ?
C12A C13A 1.476(9) . ?
C12A C15A 1.476(10) . ?
C20A C25A 1.407(6) . ?
C20A C21A 1.416(5) . ?
C21A C22A 1.385(6) . ?
C21A C26A 1.511(6) . ?
C22A C23A 1.372(8) . ?
C23A C24A 1.351(8) . ?
C23A C27A 1.533(8) . ?
C24A C25A 1.393(7) . ?
C25A C28A 1.494(6) . ?
C30A C35A 1.406(6) . ?
C30A C31A 1.411(6) . ?
C31A C32A 1.393(6) . ?
C31A C36A 1.511(7) . ?
C32A C33A 1.370(8) . ?
C33A C34A 1.365(7) . ?
C33A C37A 1.533(7) . ?
C34A C35A 1.406(6) . ?
C35A C38A 1.509(6) . ?
